data_4029870
loop_
_publ_author_name
'Cao, Ming-Ming'
'Zhang, Yu'
'Li, Xiao-Hui'
'Peng, Zong-Gen'
'Jiang, Jian-Dong'
'Gu, Yu-Cheng'
'Di, Ying-Tong'
'Li, Xiao-Nian'
'Chen, Duo-Zhi'
'Xia, Cheng-Feng'
'He, Hong-Ping'
'Li, Shun-Lin'
'Hao, Xiao-Jiang'

_publ_section_title
;
 Cyclohexane-Fused Octahydroquinolizine Alkaloids from Myrioneuron faberi
 with Activity against Hepatitis C Virus.
;
_journal_issue 17
_journal_name_full 'The Journal of organic chemistry'
_journal_page_first 7945
_journal_page_last 7950
_journal_paper_doi 10.1021/jo501076x
_journal_volume 79
_journal_year 2014
_chemical_formula_moiety 'C15 H25 N O2'
_chemical_formula_sum 'C15 H25 N O2'
_chemical_formula_weight 251.36
_chemical_name_systematic
; 
 ? 
;
_space_group_IT_number 14
_symmetry_cell_setting monoclinic
_symmetry_space_group_name_Hall '-P 2ybc'
_symmetry_space_group_name_H-M 'P 1 21/c 1'
_atom_sites_solution_hydrogens geom
_atom_sites_solution_primary direct
_atom_sites_solution_secondary difmap
_audit_creation_method SHELXL-97
_cell_angle_alpha 90.00
_cell_angle_beta 105.109(2)
_cell_angle_gamma 90.00
_cell_formula_units_Z 4
_cell_length_a 10.5931(5)
_cell_length_b 12.4309(6)
_cell_length_c 10.6076(5)
_cell_measurement_reflns_used 7939
_cell_measurement_temperature 100(2)
_cell_measurement_theta_max 68.24
_cell_measurement_theta_min 4.32
_cell_volume 1348.54(11)
_computing_cell_refinement 'Bruker SAINT'
_computing_data_collection 'Bruker APEX2'
_computing_data_reduction 'Bruker SAINT'
_computing_molecular_graphics 'Bruker SHELXTL'
_computing_publication_material 'Bruker SHELXTL'
_computing_structure_refinement 'SHELXL-97 (Sheldrick, 2008)'
_computing_structure_solution 'SHELXS-97 (Sheldrick, 2008)'
_diffrn_ambient_temperature 100(2)
_diffrn_measured_fraction_theta_full 0.935
_diffrn_measured_fraction_theta_max 0.935
_diffrn_measurement_device_type 'Bruker APEX-II CCD'
_diffrn_measurement_method '\f and \w scans'
_diffrn_radiation_monochromator graphite
_diffrn_radiation_source 'fine-focus sealed tube'
_diffrn_radiation_type CuK\a
_diffrn_radiation_wavelength 1.54178
_diffrn_reflns_av_R_equivalents 0.0360
_diffrn_reflns_av_sigmaI/netI 0.0346
_diffrn_reflns_limit_h_max 11
_diffrn_reflns_limit_h_min -12
_diffrn_reflns_limit_k_max 14
_diffrn_reflns_limit_k_min -14
_diffrn_reflns_limit_l_max 12
_diffrn_reflns_limit_l_min -12
_diffrn_reflns_number 9196
_diffrn_reflns_theta_full 68.78
_diffrn_reflns_theta_max 68.78
_diffrn_reflns_theta_min 4.32
_exptl_absorpt_coefficient_mu 0.637
_exptl_absorpt_correction_T_max 0.8419
_exptl_absorpt_correction_T_min 0.7541
_exptl_absorpt_correction_type multi-scan
_exptl_absorpt_process_details sadabs
_exptl_crystal_colour colourless
_exptl_crystal_density_diffrn 1.238
_exptl_crystal_density_method 'not measured'
_exptl_crystal_description prism
_exptl_crystal_F_000 552
_exptl_crystal_size_max 0.47
_exptl_crystal_size_mid 0.30
_exptl_crystal_size_min 0.28
_refine_diff_density_max 0.836
_refine_diff_density_min -0.280
_refine_diff_density_rms 0.055
_refine_ls_extinction_method none
_refine_ls_goodness_of_fit_ref 1.091
_refine_ls_hydrogen_treatment constr
_refine_ls_matrix_type full
_refine_ls_number_parameters 164
_refine_ls_number_reflns 2334
_refine_ls_number_restraints 0
_refine_ls_restrained_S_all 1.091
_refine_ls_R_factor_all 0.0579
_refine_ls_R_factor_gt 0.0568
_refine_ls_shift/su_max 0.000
_refine_ls_shift/su_mean 0.000
_refine_ls_structure_factor_coef Fsqd
_refine_ls_weighting_details 'calc w=1/[\s^2^(Fo^2^)+(0.0669P)^2^+1.1856P] where P=(Fo^2^+2Fc^2^)/3'
_refine_ls_weighting_scheme calc
_refine_ls_wR_factor_gt 0.1525
_refine_ls_wR_factor_ref 0.1535
_reflns_number_gt 2253
_reflns_number_total 2334
_reflns_threshold_expression >2sigma(I)
_cod_data_source_file jo501076x_si_002.cif
_cod_data_source_block cu_hm11_0m
_cod_depositor_comments
;
The following automatic conversions were performed:

'_symmetry_cell_setting' value 'Monoclinic' changed to 'monoclinic'
according to
/usr/data/users/saulius/crontab/automatic-downloads/rss-feeds/ACS/lib/dictionaries/cif_core.dic
dictionary named 'cif_core.dic' version 2.4.2 from 2011-04-26.

Automatic conversion script
Id: cif_fix_values 2281 2013-09-26 08:29:07Z andrius 

 Adding full bibliography for 4029870--4029871.cif.
;
_cod_original_sg_symbol_H-M 'P 21/c'
_cod_database_code 4029870

loop_
_symmetry_equiv_pos_as_xyz
'x, y, z'
'-x, y+1/2, -z+1/2'
'-x, -y, -z'
'x, -y-1/2, z-1/2'

loop_
_atom_site_label
_atom_site_type_symbol
_atom_site_fract_x
_atom_site_fract_y
_atom_site_fract_z
_atom_site_U_iso_or_equiv
_atom_site_adp_type
_atom_site_occupancy
_atom_site_symmetry_multiplicity
_atom_site_calc_flag
_atom_site_refinement_flags
O13 O -0.10831(14) 0.87747(11) 0.00917(14) 0.0306(4) Uani 1 1 d .
H13 H -0.0938 0.9115 -0.0540 0.046 Uiso 1 1 calc R
O12 O 0.04609(13) 0.97601(11) 0.16254(13) 0.0254(4) Uani 1 1 d .
N1 N 0.32683(16) 0.75549(13) 0.37986(15) 0.0242(4) Uani 1 1 d .
C13 C -0.08902(19) 0.94500(17) 0.11686(19) 0.0287(5) Uani 1 1 d .
H13A H -0.1428 1.0113 0.0905 0.034 Uiso 1 1 calc R
C12 C 0.13138(18) 0.88554(15) 0.20853(18) 0.0219(4) Uani 1 1 d .
H12 H 0.1190 0.8316 0.1364 0.026 Uiso 1 1 calc R
C7 C 0.27274(18) 0.92173(15) 0.24476(18) 0.0231(4) Uani 1 1 d .
H7 H 0.2905 0.9572 0.1665 0.028 Uiso 1 1 calc R
C6 C 0.35766(19) 0.81964(15) 0.27463(18) 0.0237(4) Uani 1 1 d .
H6 H 0.3372 0.7744 0.1939 0.028 Uiso 1 1 calc R
C5 C 0.5037(2) 0.84425(17) 0.3100(2) 0.0305(5) Uani 1 1 d .
H5A H 0.5246 0.8856 0.2383 0.037 Uiso 1 1 calc R
H5B H 0.5266 0.8893 0.3897 0.037 Uiso 1 1 calc R
C4 C 0.5853(2) 0.74165(19) 0.3337(2) 0.0369(5) Uani 1 1 d .
H4A H 0.5709 0.7003 0.2514 0.044 Uiso 1 1 calc R
H4B H 0.6793 0.7601 0.3635 0.044 Uiso 1 1 calc R
C3 C 0.5462(2) 0.67399(19) 0.4368(2) 0.0365(5) Uani 1 1 d .
H3A H 0.5927 0.6042 0.4460 0.044 Uiso 1 1 calc R
H3B H 0.5721 0.7115 0.5220 0.044 Uiso 1 1 calc R
C14 C -0.1347(2) 0.88902(18) 0.2241(2) 0.0303(5) Uani 1 1 d .
H14A H -0.2240 0.8605 0.1874 0.036 Uiso 1 1 calc R
H14B H -0.1389 0.9421 0.2925 0.036 Uiso 1 1 calc R
C15 C -0.04391(19) 0.79645(16) 0.28629(19) 0.0270(5) Uani 1 1 d .
H15A H -0.0545 0.7361 0.2234 0.032 Uiso 1 1 calc R
H15B H -0.0690 0.7703 0.3645 0.032 Uiso 1 1 calc R
C11 C 0.09993(18) 0.83195(15) 0.32565(18) 0.0226(4) Uani 1 1 d .
C8 C 0.2960(2) 1.00556(16) 0.3554(2) 0.0271(5) Uani 1 1 d .
H8A H 0.3894 1.0265 0.3796 0.033 Uiso 1 1 calc R
H8B H 0.2437 1.0707 0.3232 0.033 Uiso 1 1 calc R
C9 C 0.2596(2) 0.96399(17) 0.4768(2) 0.0291(5) Uani 1 1 d .
H9A H 0.2602 1.0246 0.5375 0.035 Uiso 1 1 calc R
H9B H 0.3258 0.9109 0.5219 0.035 Uiso 1 1 calc R
C10 C 0.12426(19) 0.91110(16) 0.44148(18) 0.0261(5) Uani 1 1 d .
H10A H 0.0571 0.9684 0.4205 0.031 Uiso 1 1 calc R
H10B H 0.1126 0.8721 0.5190 0.031 Uiso 1 1 calc R
C2 C 0.4001(2) 0.65448(17) 0.3997(2) 0.0309(5) Uani 1 1 d .
H2A H 0.3756 0.6114 0.3185 0.037 Uiso 1 1 calc R
H2B H 0.3764 0.6127 0.4697 0.037 Uiso 1 1 calc R
C16 C 0.18731(19) 0.73258(15) 0.35543(18) 0.0240(4) Uani 1 1 d .
H16A H 0.1719 0.6960 0.4330 0.029 Uiso 1 1 calc R
H16B H 0.1615 0.6822 0.2809 0.029 Uiso 1 1 calc R

loop_
_atom_site_aniso_label
_atom_site_aniso_U_11
_atom_site_aniso_U_22
_atom_site_aniso_U_33
_atom_site_aniso_U_23
_atom_site_aniso_U_13
_atom_site_aniso_U_12
O13 0.0331(8) 0.0292(8) 0.0292(8) 0.0008(6) 0.0073(6) -0.0013(6)
O12 0.0225(7) 0.0265(7) 0.0270(7) 0.0033(5) 0.0061(5) 0.0000(5)
N1 0.0235(9) 0.0247(8) 0.0254(8) 0.0008(6) 0.0081(7) 0.0009(6)
C13 0.0228(10) 0.0344(11) 0.0286(10) 0.0012(8) 0.0065(8) 0.0004(8)
C12 0.0214(10) 0.0221(9) 0.0224(9) -0.0016(7) 0.0064(7) -0.0011(7)
C7 0.0238(10) 0.0252(10) 0.0220(9) 0.0008(7) 0.0089(7) -0.0030(8)
C6 0.0237(10) 0.0269(10) 0.0212(9) -0.0025(7) 0.0072(7) -0.0015(8)
C5 0.0246(11) 0.0379(12) 0.0305(11) -0.0002(9) 0.0097(8) -0.0009(8)
C4 0.0256(11) 0.0469(13) 0.0398(12) 0.0023(10) 0.0114(9) 0.0058(9)
C3 0.0318(12) 0.0408(12) 0.0367(12) 0.0048(10) 0.0083(9) 0.0114(9)
C14 0.0214(10) 0.0404(12) 0.0293(10) 0.0031(9) 0.0071(8) -0.0003(8)
C15 0.0231(10) 0.0309(10) 0.0282(10) 0.0022(8) 0.0088(8) -0.0042(8)
C11 0.0225(10) 0.0229(9) 0.0234(9) -0.0012(7) 0.0077(7) -0.0030(7)
C8 0.0255(10) 0.0228(9) 0.0330(11) -0.0035(8) 0.0076(8) -0.0048(8)
C9 0.0313(11) 0.0292(10) 0.0266(10) -0.0092(8) 0.0073(8) -0.0042(8)
C10 0.0294(11) 0.0290(10) 0.0219(9) -0.0019(8) 0.0102(8) -0.0006(8)
C2 0.0328(12) 0.0290(11) 0.0316(11) 0.0041(8) 0.0099(9) 0.0055(8)
C16 0.0260(10) 0.0230(9) 0.0243(10) 0.0007(7) 0.0087(8) -0.0026(7)

loop_
_atom_type_symbol
_atom_type_description
_atom_type_scat_dispersion_real
_atom_type_scat_dispersion_imag
_atom_type_scat_source
C C 0.0181 0.0091 'International Tables Vol C Tables 4.2.6.8 and 6.1.1.4'
H H 0.0000 0.0000 'International Tables Vol C Tables 4.2.6.8 and 6.1.1.4'
N N 0.0311 0.0180 'International Tables Vol C Tables 4.2.6.8 and 6.1.1.4'
O O 0.0492 0.0322 'International Tables Vol C Tables 4.2.6.8 and 6.1.1.4'

loop_
_geom_angle_atom_site_label_1
_geom_angle_atom_site_label_2
_geom_angle_atom_site_label_3
_geom_angle
C13 O13 H13 109.5
C13 O12 C12 112.62(14)
C16 N1 C2 109.42(15)
C16 N1 C6 112.60(15)
C2 N1 C6 111.06(15)
O13 C13 O12 111.04(15)
O13 C13 C14 109.41(17)
O12 C13 C14 110.75(16)
O13 C13 H13A 108.5
O12 C13 H13A 108.5
C14 C13 H13A 108.5
O12 C12 C7 110.14(15)
O12 C12 C11 111.45(15)
C7 C12 C11 109.60(15)
O12 C12 H12 108.5
C7 C12 H12 108.5
C11 C12 H12 108.5
C12 C7 C6 107.06(15)
C12 C7 C8 110.22(15)
C6 C7 C8 115.57(16)
C12 C7 H7 107.9
C6 C7 H7 107.9
C8 C7 H7 107.9
N1 C6 C5 109.42(16)
N1 C6 C7 111.61(15)
C5 C6 C7 112.71(16)
N1 C6 H6 107.6
C5 C6 H6 107.6
C7 C6 H6 107.6
C4 C5 C6 111.60(18)
C4 C5 H5A 109.3
C6 C5 H5A 109.3
C4 C5 H5B 109.3
C6 C5 H5B 109.3
H5A C5 H5B 108.0
C3 C4 C5 109.38(17)
C3 C4 H4A 109.8
C5 C4 H4A 109.8
C3 C4 H4B 109.8
C5 C4 H4B 109.8
H4A C4 H4B 108.2
C2 C3 C4 110.71(18)
C2 C3 H3A 109.5
C4 C3 H3A 109.5
C2 C3 H3B 109.5
C4 C3 H3B 109.5
H3A C3 H3B 108.1
C13 C14 C15 112.30(16)
C13 C14 H14A 109.1
C15 C14 H14A 109.1
C13 C14 H14B 109.1
C15 C14 H14B 109.1
H14A C14 H14B 107.9
C14 C15 C11 111.58(16)
C14 C15 H15A 109.3
C11 C15 H15A 109.3
C14 C15 H15B 109.3
C11 C15 H15B 109.3
H15A C15 H15B 108.0
C12 C11 C16 105.86(15)
C12 C11 C15 108.46(15)
C16 C11 C15 109.20(15)
C12 C11 C10 110.15(15)
C16 C11 C10 112.64(16)
C15 C11 C10 110.35(15)
C9 C8 C7 112.84(15)
C9 C8 H8A 109.0
C7 C8 H8A 109.0
C9 C8 H8B 109.0
C7 C8 H8B 109.0
H8A C8 H8B 107.8
C8 C9 C10 111.40(16)
C8 C9 H9A 109.3
C10 C9 H9A 109.3
C8 C9 H9B 109.3
C10 C9 H9B 109.3
H9A C9 H9B 108.0
C9 C10 C11 114.82(15)
C9 C10 H10A 108.6
C11 C10 H10A 108.6
C9 C10 H10B 108.6
C11 C10 H10B 108.6
H10A C10 H10B 107.5
N1 C2 C3 111.59(17)
N1 C2 H2A 109.3
C3 C2 H2A 109.3
N1 C2 H2B 109.3
C3 C2 H2B 109.3
H2A C2 H2B 108.0
N1 C16 C11 114.20(15)
N1 C16 H16A 108.7
C11 C16 H16A 108.7
N1 C16 H16B 108.7
C11 C16 H16B 108.7
H16A C16 H16B 107.6

loop_
_geom_bond_atom_site_label_1
_geom_bond_atom_site_label_2
_geom_bond_distance
O13 C13 1.389(2)
O13 H13 0.8400
O12 C13 1.439(2)
O12 C12 1.445(2)
N1 C16 1.460(2)
N1 C2 1.462(3)
N1 C6 1.476(2)
C13 C14 1.517(3)
C13 H13A 1.0000
C12 C7 1.514(3)
C12 C11 1.521(3)
C12 H12 1.0000
C7 C6 1.540(3)
C7 C8 1.541(3)
C7 H7 1.0000
C6 C5 1.525(3)
C6 H6 1.0000
C5 C4 1.524(3)
C5 H5A 0.9900
C5 H5B 0.9900
C4 C3 1.521(3)
C4 H4A 0.9900
C4 H4B 0.9900
C3 C2 1.514(3)
C3 H3A 0.9900
C3 H3B 0.9900
C14 C15 1.534(3)
C14 H14A 0.9900
C14 H14B 0.9900
C15 C11 1.536(3)
C15 H15A 0.9900
C15 H15B 0.9900
C11 C16 1.526(3)
C11 C10 1.542(3)
C8 C9 1.527(3)
C8 H8A 0.9900
C8 H8B 0.9900
C9 C10 1.533(3)
C9 H9A 0.9900
C9 H9B 0.9900
C10 H10A 0.9900
C10 H10B 0.9900
C2 H2A 0.9900
C2 H2B 0.9900
C16 H16A 0.9900
C16 H16B 0.9900

loop_
_geom_hbond_atom_site_label_D
_geom_hbond_atom_site_label_H
_geom_hbond_atom_site_label_A
_geom_hbond_distance_DH
_geom_hbond_distance_HA
_geom_hbond_distance_DA
_geom_hbond_angle_DHA
_geom_hbond_site_symmetry_A
O13 H13 O12 0.84 1.96 2.7740(19) 163.2 3_575

loop_
_geom_torsion_atom_site_label_1
_geom_torsion_atom_site_label_2
_geom_torsion_atom_site_label_3
_geom_torsion_atom_site_label_4
_geom_torsion
C12 O12 C13 O13 -63.40(19)
C12 O12 C13 C14 58.4(2)
C13 O12 C12 C7 175.37(14)
C13 O12 C12 C11 -62.76(19)
O12 C12 C7 C6 -172.48(14)
C11 C12 C7 C6 64.56(18)
O12 C12 C7 C8 61.07(19)
C11 C12 C7 C8 -61.9(2)
C16 N1 C6 C5 177.55(15)
C2 N1 C6 C5 -59.3(2)
C16 N1 C6 C7 52.1(2)
C2 N1 C6 C7 175.22(16)
C12 C7 C6 N1 -57.63(19)
C8 C7 C6 N1 65.6(2)
C12 C7 C6 C5 178.76(15)
C8 C7 C6 C5 -58.0(2)
N1 C6 C5 C4 57.5(2)
C7 C6 C5 C4 -177.68(16)
C6 C5 C4 C3 -54.8(2)
C5 C4 C3 C2 53.6(2)
O13 C13 C14 C15 71.0(2)
O12 C13 C14 C15 -51.8(2)
C13 C14 C15 C11 49.8(2)
O12 C12 C11 C16 174.72(14)
C7 C12 C11 C16 -63.09(18)
O12 C12 C11 C15 57.64(19)
C7 C12 C11 C15 179.82(15)
O12 C12 C11 C10 -63.2(2)
C7 C12 C11 C10 59.0(2)
C14 C15 C11 C12 -51.5(2)
C14 C15 C11 C16 -166.37(16)
C14 C15 C11 C10 69.3(2)
C12 C7 C8 C9 57.0(2)
C6 C7 C8 C9 -64.5(2)
C7 C8 C9 C10 -48.2(2)
C8 C9 C10 C11 46.4(2)
C12 C11 C10 C9 -52.1(2)
C16 C11 C10 C9 65.8(2)
C15 C11 C10 C9 -171.87(16)
C16 N1 C2 C3 -175.18(16)
C6 N1 C2 C3 59.9(2)
C4 C3 C2 N1 -56.9(2)
C2 N1 C16 C11 -176.80(15)
C6 N1 C16 C11 -52.8(2)
C12 C11 C16 N1 56.88(19)
C15 C11 C16 N1 173.46(15)
C10 C11 C16 N1 -63.6(2)
